data_7056291
loop_
_publ_author_name
'Konarev, Dmitri V.'
'Faraonov, Maxim A.'
'Kuz`min, Alexey V.'
'Khasanov, Salavat S.'
'Nakano, Yoshiaki'
'Norko, Semen I.'
'Otsuka, Akihiro'
'Yamochi, Hideki'
'Saito, Gunzi'
'Lyubovskaya, Rimma N.'
'Batov, Mikhail S.'

_publ_section_title
;
 Crystalline salts of metal phthalocyanine radical anions
 [M{Pc(&#x2022;3-)}](&#x2022;-) (M = Cu(II), Pb(II), V(IV)O, Sn(IV)Cl2)
 with cryptand(Na+) cations: structure, optical and magnetic properties
;
_journal_name_full 'New J. Chem.'
_journal_paper_doi 10.1039/C7NJ00530J
_journal_year 2017
_chemical_compound_source no
_chemical_formula_moiety 'C32 H16 N8 O V, C18 H36 N2 Na O6, C6 H4 Cl2'
_chemical_formula_sum 'C56 H56 Cl2 N10 Na O7 V'
_chemical_formula_weight 1125.93
_chemical_melting_point ?
_chemical_name_common no
_chemical_name_systematic 'salt of vanadyl phthalocyanine with the cryptand[2,2,2](Na+) cations, dichlorobenzene solvate'
_chemical_properties_physical ', Air-sensitive'
_space_group_crystal_system monoclinic
_space_group_IT_number 14
_space_group_name_Hall '-P 2ybc'
_space_group_name_H-M_alt 'P 1 21/c 1'
_symmetry_space_group_name_Hall '-P 2ybc'
_symmetry_space_group_name_H-M 'P 1 21/c 1'
_atom_sites_solution_hydrogens geom
_audit_creation_date 2017-05-05
_audit_creation_method
;
Olex2 1.2-alpha
(compiled 2017.03.28 svn.r3405 for OlexSys, GUI svn.r5335)
;
_audit_update_record
;
2017-05-08 deposited with the CCDC.
2017-06-06 downloaded from the CCDC.
;
_cell_angle_alpha 90
_cell_angle_beta 91.8740(10)
_cell_angle_gamma 90
_cell_formula_units_Z 4
_cell_length_a 12.7645(1)
_cell_length_b 14.9025(2)
_cell_length_c 27.6673(3)
_cell_measurement_reflns_used 25655
_cell_measurement_temperature 120(2)
_cell_measurement_theta_max 28.2480
_cell_measurement_theta_min 2.1980
_cell_volume 5260.14(10)
_computing_cell_refinement 'CrysAlisPro 1.171.38.43d (Rigaku OD, 2015)'
_computing_data_collection 'CrysAlisPro 1.171.38.43d (Rigaku OD, 2015)'
_computing_data_reduction 'CrysAlisPro 1.171.38.43d (Rigaku OD, 2015)'
_computing_molecular_graphics 'Olex2 (Dolomanov et al., 2009)'
_computing_publication_material 'Olex2 (Dolomanov et al., 2009)'
_computing_structure_refinement 'ShelXL (Sheldrick, 2015)'
_computing_structure_solution 'SHELXS-2013 (Sheldrick, 2013)'
_diffrn_ambient_temperature 120.15
_diffrn_detector_area_resol_mean 10.4566
_diffrn_detector_type AtlasS2
_diffrn_measured_fraction_theta_full 1.000
_diffrn_measured_fraction_theta_max 0.976
_diffrn_measurement_device 'four-circle diffractometer'
_diffrn_measurement_device_type 'Xcalibur, AtlasS2, Gemini'
_diffrn_radiation_type MoK\a
_diffrn_radiation_wavelength 0.71073
_diffrn_reflns_av_R_equivalents 0.0253
_diffrn_reflns_av_unetI/netI 0.0243
_diffrn_reflns_Laue_measured_fraction_full 1.000
_diffrn_reflns_Laue_measured_fraction_max 0.976
_diffrn_reflns_limit_h_max 16
_diffrn_reflns_limit_h_min -17
_diffrn_reflns_limit_k_max 19
_diffrn_reflns_limit_k_min -18
_diffrn_reflns_limit_l_max 36
_diffrn_reflns_limit_l_min -36
_diffrn_reflns_number 61062
_diffrn_reflns_point_group_measured_fraction_full 1.000
_diffrn_reflns_point_group_measured_fraction_max 0.976
_diffrn_reflns_theta_full 25.242
_diffrn_reflns_theta_max 28.281
_diffrn_reflns_theta_min 2.009
_exptl_absorpt_coefficient_mu 0.363
_exptl_absorpt_correction_T_max 1.00000
_exptl_absorpt_correction_T_min 0.96910
_exptl_absorpt_correction_type multi-scan
_exptl_absorpt_process_details
;
CrysAlisPro 1.171.38.43d (Rigaku Oxford Diffraction, 2015)
Empirical absorption correction using spherical harmonics,
 implemented in SCALE3 ABSPACK scaling algorithm.
;
_exptl_crystal_colour black
_exptl_crystal_colour_primary black
_exptl_crystal_density_diffrn 1.422
_exptl_crystal_description prism
_exptl_crystal_F_000 2344
_exptl_crystal_preparation ', Magnetic properties'
_exptl_crystal_size_max 0.3
_exptl_crystal_size_mid 0.14
_exptl_crystal_size_min 0.1
_refine_diff_density_max 0.644
_refine_diff_density_min -0.768
_refine_diff_density_rms 0.050
_refine_ls_extinction_method none
_refine_ls_goodness_of_fit_ref 1.022
_refine_ls_hydrogen_treatment constr
_refine_ls_matrix_type full
_refine_ls_number_parameters 694
_refine_ls_number_reflns 12730
_refine_ls_number_restraints 0
_refine_ls_restrained_S_all 1.022
_refine_ls_R_factor_all 0.0480
_refine_ls_R_factor_gt 0.0370
_refine_ls_shift/su_max 0.001
_refine_ls_shift/su_mean 0.000
_refine_ls_structure_factor_coef Fsqd
_refine_ls_weighting_details 'w=1/[\s^2^(Fo^2^)+(0.0426P)^2^+2.9807P] where P=(Fo^2^+2Fc^2^)/3'
_refine_ls_weighting_scheme calc
_refine_ls_wR_factor_gt 0.0896
_refine_ls_wR_factor_ref 0.0956
_reflns_Friedel_coverage 0.000
_reflns_number_gt 10598
_reflns_number_total 12730
_reflns_threshold_expression 'I > 2\s(I)'
_cod_data_source_file c7nj00530j2.cif
_cod_data_source_block VoPccrypt222Na
_cod_depositor_comments
;
The following automatic conversions were performed:

'_chemical_melting_point' value 'not measured' was changed to '?' -
the value is undefined or not given.

Automatic conversion script
Id: cif_fix_values 4973 2017-02-22 13:04:09Z antanas 
;
_cod_database_code 7056291
_shelx_shelxl_version_number 2016/6
_shelx_space_group_comment
;
The symmetry employed for this shelxl refinement is uniquely defined
by the following loop, which should always be used as a source of
symmetry information in preference to the above space-group names.
They are only intended as comments.
;
_shelx_estimated_absorpt_t_max 0.965
_shelx_estimated_absorpt_t_min 0.899
_olex2_refinement_description
;
1. Fixed Uiso
 At 1.2 times of:
  All C(H) groups, All C(H,H) groups
2.a Secondary CH2 refined with riding coordinates:
 C201(H20A,H20B), C202(H20C,H20D), C203(H20E,H20F), C204(H20G,H20H), C205(H20I,
 H20J), C206(H20K,H20L), C207(H20M,H20N), C208(H20O,H20P), C209(H20Q,H20R),
 C210(H21A,H21B), C211(H21C,H21D), C212(H21E,H21F), C213(H21G,H21H), C214(H21I,
 H21J), C215(H21K,H21L), C216(H21M,H21N), C217(H21O,H21P), C218(H21Q,H21R)
2.b Aromatic/amide H refined with riding coordinates:
 C117(H117), C118(H118), C119(H119), C120(H120), C121(H121), C122(H122),
 C123(H123), C124(H124), C125(H125), C126(H126), C127(H127), C128(H128),
 C129(H129), C130(H130), C131(H131), C132(H132), C3S(H3S), C4S(H4S), C5S(H5S),
 C6S(H6S)
;
_olex2_submission_special_instructions 'No special instructions were received'

loop_
_space_group_symop_operation_xyz
'x, y, z'
'-x, y+1/2, -z+1/2'
'-x, -y, -z'
'x, -y-1/2, z-1/2'

loop_
_atom_site_label
_atom_site_type_symbol
_atom_site_fract_x
_atom_site_fract_y
_atom_site_fract_z
_atom_site_U_iso_or_equiv
_atom_site_adp_type
_atom_site_occupancy
_atom_site_site_symmetry_order
_atom_site_calc_flag
_atom_site_refinement_flags_posn
V V 0.13530(2) 0.82004(2) 0.15312(2) 0.01484(6) Uani 1 1 d .
O O 0.11054(8) 0.88459(7) 0.10800(4) 0.0213(2) Uani 1 1 d .
N1 N 0.05211(9) 0.70662(8) 0.13953(4) 0.0174(2) Uani 1 1 d .
N2 N 0.26272(9) 0.74666(8) 0.13534(4) 0.0167(2) Uani 1 1 d .
N3 N 0.23606(9) 0.88901(8) 0.19719(4) 0.0174(2) Uani 1 1 d .
N4 N 0.02636(9) 0.84528(8) 0.20356(4) 0.0172(2) Uani 1 1 d .
N5 N -0.11126(9) 0.73939(8) 0.17840(4) 0.0192(2) Uani 1 1 d .
N6 N 0.17454(9) 0.62547(8) 0.09025(4) 0.0179(2) Uani 1 1 d .
N7 N 0.40402(9) 0.84478(8) 0.16604(4) 0.0181(2) Uani 1 1 d .
N8 N 0.11423(10) 0.96756(8) 0.24782(4) 0.0192(2) Uani 1 1 d .
C101 C -0.05334(11) 0.69458(10) 0.14831(5) 0.0179(3) Uani 1 1 d .
C102 C -0.09404(11) 0.62074(10) 0.11867(5) 0.0187(3) Uani 1 1 d .
C103 C -0.01103(11) 0.58897(10) 0.09193(5) 0.0183(3) Uani 1 1 d .
C104 C 0.08113(11) 0.64175(9) 0.10629(5) 0.0175(3) Uani 1 1 d .
C105 C 0.25972(11) 0.67240(9) 0.10543(5) 0.0172(3) Uani 1 1 d .
C106 C 0.36335(11) 0.65212(9) 0.09065(5) 0.0178(3) Uani 1 1 d .
C107 C 0.43056(11) 0.71650(10) 0.11260(5) 0.0177(3) Uani 1 1 d .
C108 C 0.36611(11) 0.77417(9) 0.14041(5) 0.0170(3) Uani 1 1 d .
C109 C 0.34342(11) 0.89636(10) 0.19161(5) 0.0178(3) Uani 1 1 d .
C110 C 0.38301(12) 0.97267(10) 0.22017(5) 0.0197(3) Uani 1 1 d .
C111 C 0.29655(12) 1.01199(10) 0.24142(5) 0.0201(3) Uani 1 1 d .
C112 C 0.20582(11) 0.95614(10) 0.22863(5) 0.0185(3) Uani 1 1 d .
C113 C 0.03268(11) 0.91250(10) 0.23802(5) 0.0183(3) Uani 1 1 d .
C114 C -0.06410(11) 0.91737(10) 0.26264(5) 0.0194(3) Uani 1 1 d .
C115 C -0.13031(12) 0.85127(10) 0.24220(5) 0.0196(3) Uani 1 1 d .
C116 C -0.07212(11) 0.80707(10) 0.20566(5) 0.0182(3) Uani 1 1 d .
C117 C -0.19314(12) 0.58234(11) 0.11387(6) 0.0226(3) Uani 1 1 d .
H117 H -0.249149 0.602158 0.132984 0.027 Uiso 1 1 calc R
C118 C -0.20738(12) 0.51388(11) 0.08010(6) 0.0250(3) Uani 1 1 d .
H118 H -0.274446 0.486836 0.075846 0.030 Uiso 1 1 calc R
C119 C -0.12469(12) 0.48422(10) 0.05233(6) 0.0250(3) Uani 1 1 d .
H119 H -0.137118 0.438941 0.028658 0.030 Uiso 1 1 calc R
C120 C -0.02479(12) 0.51977(10) 0.05873(6) 0.0217(3) Uani 1 1 d .
H120 H 0.032223 0.497555 0.041029 0.026 Uiso 1 1 calc R
C121 C 0.40208(12) 0.58671(10) 0.05942(6) 0.0221(3) Uani 1 1 d .
H121 H 0.357465 0.541936 0.045552 0.026 Uiso 1 1 calc R
C122 C 0.50734(12) 0.58978(11) 0.04958(6) 0.0248(3) Uani 1 1 d .
H122 H 0.535399 0.546748 0.028217 0.030 Uiso 1 1 calc R
C123 C 0.57409(12) 0.65545(10) 0.07056(6) 0.0227(3) Uani 1 1 d .
H123 H 0.645734 0.656798 0.062320 0.027 Uiso 1 1 calc R
C124 C 0.53765(11) 0.71763(10) 0.10274(5) 0.0198(3) Uani 1 1 d .
H124 H 0.583658 0.760044 0.117817 0.024 Uiso 1 1 calc R
C125 C 0.48344(12) 1.00666(11) 0.22858(6) 0.0254(3) Uani 1 1 d .
H125 H 0.542849 0.979230 0.214972 0.030 Uiso 1 1 calc R
C126 C 0.49335(13) 1.08241(12) 0.25770(6) 0.0309(4) Uani 1 1 d .
H126 H 0.561081 1.106668 0.264458 0.037 Uiso 1 1 calc R
C127 C 0.40605(14) 1.12371(12) 0.27726(6) 0.0305(4) Uani 1 1 d .
H127 H 0.415362 1.176452 0.296202 0.037 Uiso 1 1 calc R
C128 C 0.30585(13) 1.08901(11) 0.26949(6) 0.0245(3) Uani 1 1 d .
H128 H 0.246318 1.116758 0.282802 0.029 Uiso 1 1 calc R
C129 C -0.09852(13) 0.97440(11) 0.29942(6) 0.0248(3) Uani 1 1 d .
H129 H -0.053681 1.018833 0.313465 0.030 Uiso 1 1 calc R
C130 C -0.19971(14) 0.96340(12) 0.31430(6) 0.0305(4) Uani 1 1 d .
H130 H -0.225014 1.001077 0.339040 0.037 Uiso 1 1 calc R
C131 C -0.26649(13) 0.89746(12) 0.29362(6) 0.0305(4) Uani 1 1 d .
H131 H -0.336022 0.892064 0.304515 0.037 Uiso 1 1 calc R
C132 C -0.23305(12) 0.84047(11) 0.25784(6) 0.0246(3) Uani 1 1 d .
H132 H -0.278005 0.795592 0.244313 0.030 Uiso 1 1 calc R
Na Na 0.72198(4) 0.16901(4) 0.10720(2) 0.01891(12) Uani 1 1 d .
N11 N 0.55146(10) 0.16851(8) 0.04627(4) 0.0192(2) Uani 1 1 d .
N12 N 0.88982(10) 0.17010(9) 0.16789(5) 0.0250(3) Uani 1 1 d .
O1 O 0.60024(8) 0.04462(7) 0.12540(4) 0.0214(2) Uani 1 1 d .
O2 O 0.80666(8) 0.01836(7) 0.10985(4) 0.0249(2) Uani 1 1 d .
O3 O 0.77249(8) 0.14705(7) 0.02134(4) 0.0217(2) Uani 1 1 d .
O4 O 0.85581(8) 0.27876(7) 0.08109(4) 0.0223(2) Uani 1 1 d .
O5 O 0.61841(9) 0.31164(8) 0.11357(4) 0.0261(2) Uani 1 1 d .
O6 O 0.67091(9) 0.20513(8) 0.19086(4) 0.0279(2) Uani 1 1 d .
C201 C 0.49231(12) 0.08569(10) 0.05492(6) 0.0231(3) Uani 1 1 d .
H20A H 0.522265 0.036181 0.035924 0.028 Uiso 1 1 calc R
H20B H 0.418553 0.094169 0.043665 0.028 Uiso 1 1 calc R
C202 C 0.49525(12) 0.06019(11) 0.10805(6) 0.0236(3) Uani 1 1 d .
H20C H 0.463871 0.109022 0.127045 0.028 Uiso 1 1 calc R
H20D H 0.453012 0.005278 0.112545 0.028 Uiso 1 1 calc R
C203 C 0.63794(13) -0.04296(10) 0.11540(6) 0.0260(3) Uani 1 1 d .
H20E H 0.635523 -0.054225 0.080121 0.031 Uiso 1 1 calc R
H20F H 0.594394 -0.088688 0.131195 0.031 Uiso 1 1 calc R
C204 C 0.74884(13) -0.04728(11) 0.13500(6) 0.0272(3) Uani 1 1 d .
H20G H 0.751418 -0.034503 0.170134 0.033 Uiso 1 1 calc R
H20H H 0.778530 -0.107741 0.129758 0.033 Uiso 1 1 calc R
C205 C 0.91408(13) 0.02516(12) 0.12608(7) 0.0315(4) Uani 1 1 d .
H20I H 0.954599 0.055128 0.100795 0.038 Uiso 1 1 calc R
H20J H 0.943137 -0.035917 0.130829 0.038 Uiso 1 1 calc R
C206 C 0.92719(13) 0.07709(12) 0.17275(7) 0.0322(4) Uani 1 1 d .
H20K H 0.887816 0.046518 0.198223 0.039 Uiso 1 1 calc R
H20L H 1.002206 0.077508 0.183038 0.039 Uiso 1 1 calc R
C207 C 0.58890(12) 0.17152(10) -0.00333(5) 0.0224(3) Uani 1 1 d .
H20M H 0.602969 0.234654 -0.012174 0.027 Uiso 1 1 calc R
H20N H 0.533207 0.148519 -0.025794 0.027 Uiso 1 1 calc R
C208 C 0.68772(12) 0.11663(11) -0.00933(5) 0.0234(3) Uani 1 1 d .
H20O H 0.672823 0.053009 -0.001896 0.028 Uiso 1 1 calc R
H20P H 0.708618 0.120033 -0.043430 0.028 Uiso 1 1 calc R
C209 C 0.82764(12) 0.22200(11) 0.00225(6) 0.0237(3) Uani 1 1 d .
H20Q H 0.778630 0.272224 -0.004645 0.028 Uiso 1 1 calc R
H20R H 0.861172 0.205009 -0.028188 0.028 Uiso 1 1 calc R
C210 C 0.90888(12) 0.24942(11) 0.03942(6) 0.0241(3) Uani 1 1 d .
H21A H 0.955208 0.198052 0.047761 0.029 Uiso 1 1 calc R
H21B H 0.952394 0.298608 0.026814 0.029 Uiso 1 1 calc R
C211 C 0.92445(13) 0.30665(11) 0.12030(6) 0.0272(3) Uani 1 1 d .
H21C H 0.884867 0.344257 0.142871 0.033 Uiso 1 1 calc R
H21D H 0.981605 0.343696 0.107466 0.033 Uiso 1 1 calc R
C212 C 0.97128(12) 0.22746(12) 0.14748(6) 0.0292(4) Uani 1 1 d .
H21E H 1.013654 0.191421 0.125281 0.035 Uiso 1 1 calc R
H21F H 1.018515 0.249563 0.173970 0.035 Uiso 1 1 calc R
C213 C 0.48765(12) 0.24796(10) 0.05681(6) 0.0233(3) Uani 1 1 d .
H21G H 0.440417 0.233747 0.083434 0.028 Uiso 1 1 calc R
H21H H 0.443617 0.263370 0.027875 0.028 Uiso 1 1 calc R
C214 C 0.55501(13) 0.32803(10) 0.07103(6) 0.0265(3) Uani 1 1 d .
H21I H 0.600895 0.343111 0.044027 0.032 Uiso 1 1 calc R
H21J H 0.509177 0.380348 0.076629 0.032 Uiso 1 1 calc R
C215 C 0.56298(14) 0.31901(13) 0.15726(6) 0.0331(4) Uani 1 1 d .
H21K H 0.502404 0.277485 0.156626 0.040 Uiso 1 1 calc R
H21L H 0.536678 0.380975 0.161246 0.040 Uiso 1 1 calc R
C216 C 0.63791(15) 0.29540(12) 0.19804(6) 0.0339(4) Uani 1 1 d .
H21M H 0.699063 0.336281 0.198314 0.041 Uiso 1 1 calc R
H21N H 0.603101 0.301058 0.229348 0.041 Uiso 1 1 calc R
C217 C 0.74731(14) 0.17506(12) 0.22609(6) 0.0307(4) Uani 1 1 d .
H21O H 0.745733 0.108708 0.227629 0.037 Uiso 1 1 calc R
H21P H 0.729159 0.198432 0.258248 0.037 Uiso 1 1 calc R
C218 C 0.85693(14) 0.20549(13) 0.21460(6) 0.0308(4) Uani 1 1 d .
H21Q H 0.859077 0.271874 0.213811 0.037 Uiso 1 1 calc R
H21R H 0.906650 0.184903 0.240490 0.037 Uiso 1 1 calc R
Cl1 Cl 0.24248(4) 0.16773(6) 0.13004(2) 0.0668(2) Uani 1 1 d .
Cl2 Cl 0.22796(4) 0.34800(4) 0.06910(3) 0.06297(18) Uani 1 1 d .
C1S C 0.19980(14) 0.16686(14) 0.07000(7) 0.0389(4) Uani 1 1 d .
C2S C 0.19542(13) 0.24517(13) 0.04366(7) 0.0347(4) Uani 1 1 d .
C3S C 0.16185(14) 0.24332(15) -0.00493(8) 0.0417(5) Uani 1 1 d .
H3S H 0.159257 0.297132 -0.023344 0.050 Uiso 1 1 calc R
C4S C 0.13275(16) 0.16353(16) -0.02579(8) 0.0475(5) Uani 1 1 d .
H4S H 0.109568 0.162193 -0.058764 0.057 Uiso 1 1 calc R
C5S C 0.13674(17) 0.08528(16) 0.00049(9) 0.0534(6) Uani 1 1 d .
H5S H 0.116574 0.030271 -0.014468 0.064 Uiso 1 1 calc R
C6S C 0.16995(15) 0.08612(14) 0.04860(9) 0.0470(5) Uani 1 1 d .
H6S H 0.172310 0.032052 0.066790 0.056 Uiso 1 1 calc R

loop_
_atom_site_aniso_label
_atom_site_aniso_U_11
_atom_site_aniso_U_22
_atom_site_aniso_U_33
_atom_site_aniso_U_23
_atom_site_aniso_U_13
_atom_site_aniso_U_12
V 0.01682(12) 0.01550(12) 0.01226(11) 0.00112(8) 0.00110(9) 0.00176(9)
O 0.0250(5) 0.0220(5) 0.0170(5) 0.0023(4) 0.0021(4) 0.0045(4)
N1 0.0182(6) 0.0192(6) 0.0148(6) -0.0002(4) 0.0006(5) 0.0011(5)
N2 0.0188(6) 0.0155(6) 0.0157(6) 0.0016(4) 0.0010(5) 0.0007(4)
N3 0.0189(6) 0.0183(6) 0.0152(6) 0.0001(4) 0.0018(5) 0.0011(5)
N4 0.0195(6) 0.0188(6) 0.0134(6) 0.0003(4) 0.0000(5) 0.0019(5)
N5 0.0189(6) 0.0226(6) 0.0163(6) 0.0009(5) 0.0005(5) 0.0009(5)
N6 0.0195(6) 0.0168(6) 0.0176(6) 0.0010(5) 0.0020(5) 0.0011(5)
N7 0.0197(6) 0.0194(6) 0.0153(6) 0.0005(5) 0.0018(5) -0.0008(5)
N8 0.0220(6) 0.0198(6) 0.0160(6) -0.0010(5) 0.0018(5) 0.0011(5)
C101 0.0173(6) 0.0203(7) 0.0160(7) 0.0024(5) 0.0000(5) 0.0002(5)
C102 0.0220(7) 0.0189(7) 0.0151(7) 0.0016(5) -0.0003(6) 0.0012(6)
C103 0.0193(7) 0.0187(7) 0.0168(7) 0.0032(5) -0.0005(5) 0.0000(5)
C104 0.0215(7) 0.0156(7) 0.0153(7) 0.0018(5) -0.0001(5) 0.0014(5)
C105 0.0209(7) 0.0155(7) 0.0154(7) 0.0022(5) 0.0014(5) 0.0023(5)
C106 0.0197(7) 0.0167(7) 0.0171(7) 0.0029(5) 0.0012(5) 0.0019(5)
C107 0.0208(7) 0.0171(7) 0.0152(7) 0.0034(5) 0.0003(5) 0.0021(5)
C108 0.0182(6) 0.0178(7) 0.0150(6) 0.0033(5) 0.0016(5) 0.0010(5)
C109 0.0195(7) 0.0197(7) 0.0143(6) 0.0027(5) 0.0012(5) -0.0009(5)
C110 0.0239(7) 0.0209(7) 0.0146(7) -0.0001(5) 0.0028(6) -0.0026(6)
C111 0.0241(7) 0.0212(7) 0.0151(7) 0.0018(5) 0.0022(6) -0.0016(6)
C112 0.0238(7) 0.0174(7) 0.0142(6) 0.0008(5) 0.0003(6) 0.0012(5)
C113 0.0222(7) 0.0186(7) 0.0141(6) 0.0006(5) 0.0017(5) 0.0030(5)
C114 0.0223(7) 0.0207(7) 0.0154(7) 0.0019(5) 0.0022(6) 0.0024(6)
C115 0.0224(7) 0.0217(7) 0.0150(7) 0.0023(5) 0.0024(6) 0.0030(6)
C116 0.0185(7) 0.0211(7) 0.0150(7) 0.0023(5) 0.0005(5) 0.0017(5)
C117 0.0198(7) 0.0259(8) 0.0222(7) 0.0008(6) 0.0009(6) 0.0000(6)
C118 0.0215(7) 0.0240(8) 0.0296(8) -0.0008(6) -0.0013(6) -0.0038(6)
C119 0.0276(8) 0.0191(7) 0.0283(8) -0.0042(6) -0.0015(6) -0.0014(6)
C120 0.0229(7) 0.0188(7) 0.0236(7) -0.0019(6) 0.0012(6) 0.0017(6)
C121 0.0228(7) 0.0182(7) 0.0251(8) -0.0020(6) 0.0000(6) 0.0020(6)
C122 0.0254(8) 0.0226(8) 0.0265(8) -0.0040(6) 0.0031(6) 0.0072(6)
C123 0.0181(7) 0.0252(8) 0.0249(8) 0.0012(6) 0.0015(6) 0.0050(6)
C124 0.0195(7) 0.0197(7) 0.0202(7) 0.0023(6) -0.0009(6) 0.0013(6)
C125 0.0237(7) 0.0321(9) 0.0207(7) -0.0038(6) 0.0057(6) -0.0055(6)
C126 0.0274(8) 0.0378(10) 0.0277(9) -0.0085(7) 0.0049(7) -0.0124(7)
C127 0.0364(9) 0.0295(9) 0.0257(8) -0.0100(7) 0.0049(7) -0.0099(7)
C128 0.0297(8) 0.0247(8) 0.0194(7) -0.0042(6) 0.0047(6) -0.0021(6)
C129 0.0287(8) 0.0253(8) 0.0206(7) -0.0043(6) 0.0050(6) -0.0005(6)
C130 0.0340(9) 0.0330(9) 0.0252(8) -0.0075(7) 0.0116(7) 0.0004(7)
C131 0.0265(8) 0.0364(9) 0.0294(9) -0.0036(7) 0.0122(7) -0.0015(7)
C132 0.0235(7) 0.0278(8) 0.0228(8) -0.0007(6) 0.0052(6) -0.0017(6)
Na 0.0190(3) 0.0199(3) 0.0179(3) -0.0004(2) 0.0005(2) 0.0002(2)
N11 0.0207(6) 0.0189(6) 0.0179(6) 0.0004(5) 0.0005(5) -0.0011(5)
N12 0.0229(6) 0.0286(7) 0.0232(7) 0.0042(5) -0.0030(5) -0.0023(5)
O1 0.0247(5) 0.0182(5) 0.0212(5) -0.0011(4) 0.0000(4) 0.0001(4)
O2 0.0262(5) 0.0232(6) 0.0253(6) 0.0046(4) 0.0027(5) 0.0049(4)
O3 0.0240(5) 0.0225(5) 0.0187(5) 0.0028(4) 0.0011(4) -0.0001(4)
O4 0.0197(5) 0.0266(6) 0.0207(5) 0.0002(4) 0.0007(4) -0.0014(4)
O5 0.0237(5) 0.0284(6) 0.0263(6) -0.0078(5) 0.0021(5) 0.0004(4)
O6 0.0299(6) 0.0314(6) 0.0223(6) -0.0082(5) -0.0003(5) -0.0051(5)
C201 0.0237(7) 0.0230(8) 0.0225(8) 0.0003(6) -0.0027(6) -0.0055(6)
C202 0.0219(7) 0.0252(8) 0.0239(8) 0.0026(6) 0.0021(6) -0.0031(6)
C203 0.0342(8) 0.0167(7) 0.0273(8) -0.0002(6) 0.0029(7) 0.0003(6)
C204 0.0352(9) 0.0192(8) 0.0273(8) 0.0060(6) 0.0032(7) 0.0049(6)
C205 0.0243(8) 0.0292(9) 0.0411(10) 0.0059(7) 0.0034(7) 0.0104(7)
C206 0.0260(8) 0.0344(9) 0.0358(9) 0.0114(7) -0.0074(7) 0.0032(7)
C207 0.0256(7) 0.0244(8) 0.0169(7) 0.0015(6) -0.0021(6) -0.0020(6)
C208 0.0294(8) 0.0234(8) 0.0176(7) -0.0033(6) 0.0013(6) -0.0010(6)
C209 0.0262(8) 0.0244(8) 0.0208(7) 0.0034(6) 0.0057(6) 0.0006(6)
C210 0.0198(7) 0.0272(8) 0.0257(8) 0.0036(6) 0.0062(6) 0.0011(6)
C211 0.0248(8) 0.0304(9) 0.0260(8) 0.0021(6) -0.0024(6) -0.0087(6)
C212 0.0204(7) 0.0376(9) 0.0292(9) 0.0049(7) -0.0047(6) -0.0048(7)
C213 0.0205(7) 0.0253(8) 0.0240(8) 0.0006(6) -0.0007(6) 0.0034(6)
C214 0.0291(8) 0.0206(8) 0.0298(8) -0.0011(6) 0.0019(7) 0.0037(6)
C215 0.0321(9) 0.0383(10) 0.0291(9) -0.0137(7) 0.0060(7) 0.0037(7)
C216 0.0375(9) 0.0363(10) 0.0281(9) -0.0157(7) 0.0023(7) -0.0008(8)
C217 0.0367(9) 0.0368(10) 0.0186(8) -0.0020(7) 0.0005(7) -0.0088(7)
C218 0.0336(9) 0.0376(9) 0.0208(8) 0.0001(7) -0.0063(7) -0.0088(7)
Cl1 0.0323(3) 0.1277(6) 0.0407(3) 0.0126(3) 0.0027(2) 0.0223(3)
Cl2 0.0389(3) 0.0481(3) 0.1016(5) -0.0291(3) -0.0020(3) 0.0024(2)
C1S 0.0237(8) 0.0549(12) 0.0386(10) 0.0046(9) 0.0094(8) 0.0106(8)
C2S 0.0205(8) 0.0356(10) 0.0482(11) -0.0053(8) 0.0071(7) 0.0044(7)
C3S 0.0291(9) 0.0485(12) 0.0481(12) 0.0068(9) 0.0113(8) 0.0063(8)
C4S 0.0394(11) 0.0704(15) 0.0330(10) -0.0137(10) 0.0088(9) 0.0063(10)
C5S 0.0441(12) 0.0470(13) 0.0700(16) -0.0238(12) 0.0151(11) 0.0002(10)
C6S 0.0332(10) 0.0358(11) 0.0733(16) 0.0085(10) 0.0206(10) 0.0094(8)

loop_
_atom_type_symbol
_atom_type_description
_atom_type_scat_dispersion_real
_atom_type_scat_dispersion_imag
_atom_type_scat_source
C C 0.0033 0.0016 'International Tables Vol C Tables 4.2.6.8 and 6.1.1.4'
H H 0.0000 0.0000 'International Tables Vol C Tables 4.2.6.8 and 6.1.1.4'
N N 0.0061 0.0033 'International Tables Vol C Tables 4.2.6.8 and 6.1.1.4'
O O 0.0106 0.0060 'International Tables Vol C Tables 4.2.6.8 and 6.1.1.4'
Na Na 0.0362 0.0249 'International Tables Vol C Tables 4.2.6.8 and 6.1.1.4'
Cl Cl 0.1484 0.1585 'International Tables Vol C Tables 4.2.6.8 and 6.1.1.4'
V V 0.3005 0.5294 'International Tables Vol C Tables 4.2.6.8 and 6.1.1.4'

loop_
_geom_angle_atom_site_label_1
_geom_angle_atom_site_label_2
_geom_angle_atom_site_label_3
_geom_angle
O V N1 105.56(5)
O V N2 105.89(5)
O V N3 105.68(5)
O V N4 107.57(5)
N1 V N2 85.69(5)
N1 V N4 85.17(5)
N2 V N4 146.53(5)
N3 V N1 148.76(5)
N3 V N2 85.48(5)
N3 V N4 85.87(5)
C101 N1 V 125.55(10)
C101 N1 C104 107.84(12)
C104 N1 V 123.56(10)
C105 N2 V 124.67(9)
C105 N2 C108 107.79(12)
C108 N2 V 125.69(9)
C109 N3 V 125.67(9)
C109 N3 C112 107.97(12)
C112 N3 V 124.00(9)
C113 N4 V 125.46(10)
C116 N4 V 126.47(9)
C116 N4 C113 107.57(12)
C101 N5 C116 121.99(13)
C104 N6 C105 122.18(13)
C109 N7 C108 122.12(13)
C112 N8 C113 122.23(13)
N1 C101 C102 109.22(12)
N5 C101 N1 127.92(13)
N5 C101 C102 122.86(13)
C103 C102 C101 106.95(12)
C117 C102 C101 132.11(14)
C117 C102 C103 120.94(14)
C102 C103 C104 107.00(13)
C120 C103 C102 121.41(13)
C120 C103 C104 131.59(14)
N1 C104 C103 108.93(12)
N6 C104 N1 128.15(13)
N6 C104 C103 122.90(13)
N2 C105 C106 109.44(12)
N6 C105 N2 127.47(13)
N6 C105 C106 123.06(13)
C107 C106 C105 106.76(12)
C121 C106 C105 132.13(14)
C121 C106 C107 121.06(13)
C106 C107 C108 106.71(12)
C124 C107 C106 120.46(13)
C124 C107 C108 132.71(14)
N2 C108 C107 109.29(12)
N7 C108 N2 127.46(13)
N7 C108 C107 123.23(13)
N3 C109 C110 109.00(12)
N7 C109 N3 127.92(13)
N7 C109 C110 123.07(13)
C111 C110 C109 106.82(13)
C125 C110 C109 132.27(14)
C125 C110 C111 120.91(14)
C110 C111 C112 106.88(13)
C128 C111 C110 121.87(14)
C128 C111 C112 131.24(14)
N3 C112 C111 109.14(12)
N8 C112 N3 128.11(13)
N8 C112 C111 122.59(13)
N4 C113 C114 109.44(13)
N8 C113 N4 127.41(13)
N8 C113 C114 123.15(13)
C115 C114 C113 106.85(13)
C115 C114 C129 121.12(14)
C129 C114 C113 132.01(14)
C114 C115 C116 106.70(13)
C132 C115 C114 120.81(14)
C132 C115 C116 132.48(14)
N4 C116 C115 109.44(12)
N5 C116 N4 127.33(13)
N5 C116 C115 123.22(13)
C102 C117 C118 117.66(14)
C117 C118 C119 121.12(14)
C120 C119 C118 121.11(14)
C119 C120 C103 117.66(14)
C122 C121 C106 117.60(14)
C121 C122 C123 121.37(14)
C124 C123 C122 121.41(14)
C123 C124 C107 118.02(14)
C126 C125 C110 117.30(15)
C125 C126 C127 121.56(15)
C128 C127 C126 121.17(15)
C111 C128 C127 117.10(15)
C130 C129 C114 117.52(15)
C129 C130 C131 121.45(15)
C132 C131 C130 121.47(15)
C131 C132 C115 117.63(15)
N12 Na N11 179.61(5)
O1 Na N11 68.19(4)
O1 Na N12 111.76(4)
O1 Na O2 66.10(4)
O1 Na O3 106.10(4)
O1 Na O4 171.95(4)
O1 Na O5 106.46(4)
O1 Na O6 77.74(4)
O2 Na N11 110.78(4)
O2 Na N12 69.49(4)
O2 Na O3 77.59(4)
O2 Na O5 171.48(4)
O3 Na N11 68.64(4)
O3 Na N12 111.72(4)
O3 Na O5 109.24(4)
O4 Na N11 111.48(4)
O4 Na N12 68.63(4)
O4 Na O2 107.42(4)
O4 Na O3 67.04(4)
O4 Na O5 80.34(4)
O5 Na N11 68.41(4)
O5 Na N12 111.28(4)
O6 Na N11 110.51(4)
O6 Na N12 69.11(4)
O6 Na O2 107.14(4)
O6 Na O3 174.97(4)
O6 Na O4 109.37(4)
O6 Na O5 66.21(4)
C201 N11 Na 107.90(9)
C201 N11 C213 110.64(12)
C207 N11 Na 107.58(9)
C207 N11 C201 111.24(12)
C207 N11 C213 111.07(12)
C213 N11 Na 108.25(9)
C206 N12 Na 107.58(9)
C206 N12 C212 110.56(13)
C212 N12 Na 108.87(9)
C218 N12 Na 107.92(9)
C218 N12 C206 111.03(13)
C218 N12 C212 110.76(13)
C202 O1 Na 113.43(8)
C203 O1 Na 115.36(9)
C203 O1 C202 113.82(12)
C204 O2 Na 113.75(9)
C204 O2 C205 113.73(12)
C205 O2 Na 110.82(9)
C208 O3 Na 113.08(9)
C208 O3 C209 113.65(11)
C209 O3 Na 113.16(9)
C210 O4 Na 112.47(9)
C210 O4 C211 113.97(12)
C211 O4 Na 112.27(9)
C214 O5 Na 111.86(9)
C215 O5 Na 113.69(10)
C215 O5 C214 113.74(12)
C216 O6 Na 114.96(10)
C216 O6 C217 113.53(13)
C217 O6 Na 111.95(10)
N11 C201 C202 111.80(12)
O1 C202 C201 111.08(12)
O1 C203 C204 106.88(13)
O2 C204 C203 107.01(12)
O2 C205 C206 112.49(13)
N12 C206 C205 112.23(13)
N11 C207 C208 112.51(12)
O3 C208 C207 112.38(12)
O3 C209 C210 107.36(12)
O4 C210 C209 107.66(12)
O4 C211 C212 111.85(13)
N12 C212 C211 111.79(13)
N11 C213 C214 111.84(12)
O5 C214 C213 112.39(13)
O5 C215 C216 107.37(14)
O6 C216 C215 107.53(13)
O6 C217 C218 112.20(14)
N12 C218 C217 111.69(13)
C2S C1S Cl1 120.52(17)
C2S C1S C6S 120.21(19)
C6S C1S Cl1 119.26(17)
C1S C2S Cl2 122.02(16)
C1S C2S C3S 119.90(18)
C3S C2S Cl2 118.07(16)
C4S C3S C2S 119.6(2)
C3S C4S C5S 120.6(2)
C4S C5S C6S 120.4(2)
C5S C6S C1S 119.3(2)

loop_
_geom_bond_atom_site_label_1
_geom_bond_atom_site_label_2
_geom_bond_distance
V O 1.5992(10)
V N1 2.0247(12)
V N2 2.0337(12)
V N3 2.0236(12)
V N4 2.0372(12)
N1 C101 1.3873(18)
N1 C104 1.3928(18)
N2 C105 1.3816(18)
N2 C108 1.3846(18)
N3 C109 1.3884(18)
N3 C112 1.3886(18)
N4 C113 1.3834(18)
N4 C116 1.3829(18)
N5 C101 1.3137(19)
N5 C116 1.3457(19)
N6 C104 1.3085(19)
N6 C105 1.3483(19)
N7 C108 1.3498(18)
N7 C109 1.3135(19)
N8 C112 1.3108(19)
N8 C113 1.3461(19)
C101 C102 1.458(2)
C102 C103 1.395(2)
C102 C117 1.391(2)
C103 C104 1.459(2)
C103 C120 1.388(2)
C105 C106 1.430(2)
C106 C107 1.411(2)
C106 C121 1.403(2)
C107 C108 1.431(2)
C107 C124 1.403(2)
C109 C110 1.465(2)
C110 C111 1.396(2)
C110 C125 1.391(2)
C111 C112 1.460(2)
C111 C128 1.389(2)
C113 C114 1.432(2)
C114 C115 1.405(2)
C114 C129 1.407(2)
C115 C116 1.434(2)
C115 C132 1.404(2)
C117 C118 1.391(2)
C118 C119 1.397(2)
C119 C120 1.387(2)
C121 C122 1.380(2)
C122 C123 1.410(2)
C123 C124 1.376(2)
C125 C126 1.390(2)
C126 C127 1.398(2)
C127 C128 1.390(2)
C129 C130 1.378(2)
C130 C131 1.410(2)
C131 C132 1.382(2)
Na N11 2.7091(13)
Na N12 2.6785(14)
Na O1 2.4810(12)
Na O2 2.4918(12)
Na O3 2.5034(12)
Na O4 2.4892(12)
Na O5 2.5123(12)
Na O6 2.4841(12)
N11 C201 1.4705(19)
N11 C207 1.4686(19)
N11 C213 1.4717(19)
N12 C206 1.470(2)
N12 C212 1.473(2)
N12 C218 1.470(2)
O1 C202 1.4277(18)
O1 C203 1.4214(18)
O2 C204 1.4211(19)
O2 C205 1.4323(19)
O3 C208 1.4270(18)
O3 C209 1.4305(18)
O4 C210 1.4248(19)
O4 C211 1.4336(18)
O5 C214 1.428(2)
O5 C215 1.425(2)
O6 C216 1.425(2)
O6 C217 1.428(2)
C201 C202 1.517(2)
C203 C204 1.501(2)
C205 C206 1.510(3)
C207 C208 1.517(2)
C209 C210 1.493(2)
C211 C212 1.512(2)
C213 C214 1.515(2)
C215 C216 1.497(3)
C217 C218 1.514(2)
Cl1 C1S 1.731(2)
Cl2 C2S 1.7313(19)
C1S C2S 1.376(3)
C1S C6S 1.389(3)
C2S C3S 1.398(3)
C3S C4S 1.368(3)
C4S C5S 1.374(3)
C5S C6S 1.384(3)
